data_4335772
loop_
_publ_author_name
'Motoki Toganoh'
'Hideaki Matsuo'
'Ayumi Sato'
'Yuya Hirashima'
'Hiroyuki Furuta'

_publ_section_title
;
 Synthesis and Isomerization of N-Fused Tetraphenylporphyrin Ruthenium(II)
 Complexes
;
_journal_name_full 'Inorganic Chemistry'
_journal_page_first 9613
_journal_page_last 9619
_journal_paper_doi 10.1021/ic401314a
_journal_volume 52
_journal_year 2013
_chemical_formula_moiety 'C46 H27 Cl N4 O2 Ru'
_chemical_formula_sum 'C46 H27 Cl N4 O2 Ru'
_chemical_formula_weight 804.23
_chemical_name_systematic
; 
 ? 
;
_space_group_IT_number 14
_symmetry_cell_setting monoclinic
_symmetry_space_group_name_Hall '-P 2yn'
_symmetry_space_group_name_H-M 'P 1 21/n 1'
_atom_sites_solution_hydrogens geom
_atom_sites_solution_primary direct
_atom_sites_solution_secondary difmap
_audit_creation_method SHELXL-97
_cell_angle_alpha 90.00
_cell_angle_beta 91.941(5)
_cell_angle_gamma 90.00
_cell_formula_units_Z 8
_cell_length_a 10.102(5)
_cell_length_b 24.532(13)
_cell_length_c 30.099(15)
_cell_measurement_reflns_used 8456
_cell_measurement_temperature 223(2)
_cell_measurement_theta_max 25.5
_cell_measurement_theta_min 2.14
_cell_volume 7455(7)
_computing_structure_refinement 'SHELXL-97 (Sheldrick, 1997)'
_computing_structure_solution 'SHELXS-97 (Sheldrick, 1990)'
_diffrn_ambient_temperature 223(2)
_diffrn_measured_fraction_theta_full 0.991
_diffrn_measured_fraction_theta_max 0.991
_diffrn_radiation_monochromator graphite
_diffrn_radiation_source 'fine-focus sealed tube'
_diffrn_radiation_type MoKa
_diffrn_radiation_wavelength 0.71069
_diffrn_reflns_av_R_equivalents 0.1248
_diffrn_reflns_av_sigmaI/netI 0.0939
_diffrn_reflns_limit_h_max 12
_diffrn_reflns_limit_h_min -12
_diffrn_reflns_limit_k_max 29
_diffrn_reflns_limit_k_min -29
_diffrn_reflns_limit_l_max 36
_diffrn_reflns_limit_l_min -36
_diffrn_reflns_number 60901
_diffrn_reflns_theta_full 25.50
_diffrn_reflns_theta_max 25.50
_diffrn_reflns_theta_min 2.14
_exptl_absorpt_coefficient_mu 0.537
_exptl_absorpt_correction_T_max 0.9893
_exptl_absorpt_correction_T_min 0.8864
_exptl_absorpt_correction_type empirical
_exptl_absorpt_process_details 'SADABS, Sheldrick 1996'
_exptl_crystal_colour 'dark red'
_exptl_crystal_density_diffrn 1.433
_exptl_crystal_description needle
_exptl_crystal_F_000 3264
_exptl_crystal_size_max 0.23
_exptl_crystal_size_mid 0.02
_exptl_crystal_size_min 0.02
_refine_diff_density_max 2.923
_refine_diff_density_min -1.119
_refine_diff_density_rms 0.136
_refine_ls_extinction_method none
_refine_ls_goodness_of_fit_ref 1.046
_refine_ls_hydrogen_treatment constr
_refine_ls_matrix_type full
_refine_ls_number_parameters 974
_refine_ls_number_reflns 13753
_refine_ls_number_restraints 0
_refine_ls_restrained_S_all 1.046
_refine_ls_R_factor_all 0.1482
_refine_ls_R_factor_gt 0.0982
_refine_ls_shift/su_max 0.000
_refine_ls_shift/su_mean 0.000
_refine_ls_structure_factor_coef Fsqd
_refine_ls_weighting_details 'calc w=1/[?^2^(Fo^2^)+(0.1587P)^2^+9.9860P] where P=(Fo^2^+2Fc^2^)/3'
_refine_ls_weighting_scheme calc
_refine_ls_wR_factor_gt 0.2454
_refine_ls_wR_factor_ref 0.2889
_reflns_number_gt 8456
_reflns_number_total 13753
_reflns_threshold_expression >2sigma(I)
_cod_data_source_file ic401314a_si_004.cif
_cod_data_source_block Ru(NFTPP)(CO)2Cl-c
_cod_database_code 4335772

loop_
_symmetry_equiv_pos_as_xyz
'x, y, z'
'-x+1/2, y+1/2, -z+1/2'
'-x, -y, -z'
'x-1/2, -y-1/2, z-1/2'

loop_
_atom_site_label
_atom_site_type_symbol
_atom_site_fract_x
_atom_site_fract_y
_atom_site_fract_z
_atom_site_U_iso_or_equiv
_atom_site_adp_type
_atom_site_occupancy
_atom_site_symmetry_multiplicity
_atom_site_calc_flag
_atom_site_refinement_flags
C1 C 0.3189(8) 0.4509(3) 0.0685(2) 0.0379(18) Uani 1 1 d .
C2 C 0.3198(8) 0.4629(3) 0.0212(2) 0.0431(19) Uani 1 1 d .
C3 C 0.2219(8) 0.5012(3) 0.0141(2) 0.0413(18) Uani 1 1 d .
H1 H 0.1952 0.5163 -0.0135 0.050 Uiso 1 1 calc R
C4 C 0.1682(8) 0.5139(3) 0.0562(2) 0.0405(18) Uani 1 1 d .
C5 C 0.0924(8) 0.5596(3) 0.0708(2) 0.0431(19) Uani 1 1 d .
C6 C 0.0811(8) 0.5714(3) 0.1173(3) 0.0439(19) Uani 1 1 d .
C7 C 0.0683(9) 0.6257(3) 0.1368(3) 0.048(2) Uani 1 1 d .
H2 H 0.0409 0.6576 0.1218 0.057 Uiso 1 1 calc R
C8 C 0.1036(9) 0.6215(3) 0.1811(2) 0.047(2) Uani 1 1 d .
H3 H 0.1049 0.6499 0.2021 0.056 Uiso 1 1 calc R
C9 C 0.1380(8) 0.5657(3) 0.1894(2) 0.0379(17) Uani 1 1 d .
C10 C 0.2144(8) 0.5438(3) 0.2267(2) 0.0416(18) Uani 1 1 d .
C11 C 0.2961(8) 0.4965(3) 0.2233(2) 0.045(2) Uani 1 1 d .
C12 C 0.3876(9) 0.4750(4) 0.2573(3) 0.049(2) Uani 1 1 d .
H4 H 0.3979 0.4879 0.2866 0.059 Uiso 1 1 calc R
C13 C 0.4546(9) 0.4336(4) 0.2398(3) 0.052(2) Uani 1 1 d .
H5 H 0.5201 0.4126 0.2547 0.062 Uiso 1 1 calc R
C14 C 0.4078(8) 0.4265(3) 0.1931(2) 0.0393(17) Uani 1 1 d .
C15 C 0.4679(8) 0.3883(3) 0.1640(2) 0.0380(17) Uani 1 1 d .
C16 C 0.4732(8) 0.3825(3) 0.1170(2) 0.0393(18) Uani 1 1 d .
C17 C 0.5605(8) 0.3451(3) 0.0961(2) 0.0405(18) Uani 1 1 d .
H6 H 0.6118 0.3188 0.1114 0.049 Uiso 1 1 calc R
C18 C 0.5604(8) 0.3525(3) 0.0506(3) 0.0445(19) Uani 1 1 d .
H7 H 0.6120 0.3327 0.0308 0.053 Uiso 1 1 calc R
C19 C 0.4710(8) 0.3943(3) 0.0385(2) 0.0420(18) Uani 1 1 d .
C20 C 0.4167(8) 0.4265(3) 0.0027(2) 0.0404(18) Uani 1 1 d .
N1 N 0.2287(6) 0.4771(3) 0.08945(19) 0.0390(15) Uani 1 1 d .
N2 N 0.1186(7) 0.5355(3) 0.15073(19) 0.0403(15) Uani 1 1 d .
N3 N 0.3077(7) 0.4640(3) 0.18456(19) 0.0416(16) Uani 1 1 d .
N4 N 0.4114(7) 0.4103(3) 0.0801(2) 0.0409(15) Uani 1 1 d .
C21 C 0.0365(9) 0.5994(3) 0.0378(2) 0.0430(19) Uani 1 1 d .
C22 C 0.1164(9) 0.6210(3) 0.0040(2) 0.0448(19) Uani 1 1 d .
H8 H 0.2049 0.6098 0.0019 0.054 Uiso 1 1 calc R
C23 C 0.0623(9) 0.6595(4) -0.0265(3) 0.051(2) Uani 1 1 d .
H9 H 0.1145 0.6742 -0.0488 0.061 Uiso 1 1 calc R
C24 C -0.0693(10) 0.6751(3) -0.0231(3) 0.051(2) Uani 1 1 d .
H10 H -0.1063 0.6996 -0.0441 0.061 Uiso 1 1 calc R
C25 C -0.1473(10) 0.6554(3) 0.0105(3) 0.055(2) Uani 1 1 d .
H11 H -0.2352 0.6673 0.0127 0.066 Uiso 1 1 calc R
C26 C -0.0934(9) 0.6173(3) 0.0410(3) 0.048(2) Uani 1 1 d .
H12 H -0.1457 0.6039 0.0638 0.057 Uiso 1 1 calc R
C27 C 0.2186(8) 0.5777(3) 0.2687(2) 0.0425(19) Uani 1 1 d .
C28 C 0.1013(9) 0.5937(4) 0.2864(3) 0.051(2) Uani 1 1 d .
H13 H 0.0209 0.5826 0.2726 0.062 Uiso 1 1 calc R
C29 C 0.0997(10) 0.6265(4) 0.3250(3) 0.060(2) Uani 1 1 d .
H14 H 0.0190 0.6375 0.3368 0.071 Uiso 1 1 calc R
C30 C 0.2183(11) 0.6421(4) 0.3450(3) 0.061(3) Uani 1 1 d .
H15 H 0.2174 0.6635 0.3709 0.073 Uiso 1 1 calc R
C31 C 0.3373(11) 0.6275(4) 0.3283(3) 0.060(2) Uani 1 1 d .
H16 H 0.4171 0.6394 0.3421 0.072 Uiso 1 1 calc R
C32 C 0.3388(9) 0.5940(3) 0.2896(3) 0.047(2) Uani 1 1 d .
H17 H 0.4198 0.5829 0.2781 0.057 Uiso 1 1 calc R
C33 C 0.5542(8) 0.3467(3) 0.1898(2) 0.0414(18) Uani 1 1 d .
C34 C 0.6900(10) 0.3584(4) 0.1999(3) 0.055(2) Uani 1 1 d .
H18 H 0.7298 0.3892 0.1874 0.066 Uiso 1 1 calc R
C35 C 0.7650(10) 0.3238(4) 0.2286(3) 0.057(2) Uani 1 1 d .
H19 H 0.8531 0.3324 0.2369 0.069 Uiso 1 1 calc R
C36 C 0.7062(12) 0.2771(4) 0.2440(3) 0.067(3) Uani 1 1 d .
H20 H 0.7562 0.2542 0.2631 0.081 Uiso 1 1 calc R
C37 C 0.5764(11) 0.2621(4) 0.2327(4) 0.071(3) Uani 1 1 d .
H21 H 0.5392 0.2297 0.2433 0.085 Uiso 1 1 calc R
C38 C 0.5028(9) 0.2985(4) 0.2044(3) 0.056(2) Uani 1 1 d .
H22 H 0.4158 0.2890 0.1953 0.067 Uiso 1 1 calc R
C39 C 0.4553(8) 0.4231(3) -0.0446(3) 0.0436(19) Uani 1 1 d .
C40 C 0.5313(9) 0.3811(4) -0.0618(3) 0.054(2) Uani 1 1 d .
H23 H 0.5587 0.3524 -0.0429 0.065 Uiso 1 1 calc R
C41 C 0.5682(9) 0.3803(4) -0.1061(3) 0.059(2) Uani 1 1 d .
H24 H 0.6194 0.3515 -0.1168 0.070 Uiso 1 1 calc R
C42 C 0.5284(10) 0.4226(4) -0.1344(3) 0.058(2) Uani 1 1 d .
H25 H 0.5541 0.4226 -0.1641 0.069 Uiso 1 1 calc R
C43 C 0.4514(10) 0.4648(4) -0.1190(3) 0.057(2) Uani 1 1 d .
H26 H 0.4241 0.4930 -0.1383 0.068 Uiso 1 1 calc R
C44 C 0.4141(8) 0.4655(3) -0.0750(3) 0.047(2) Uani 1 1 d .
H27 H 0.3611 0.4942 -0.0649 0.056 Uiso 1 1 calc R
Ru1 Ru 0.13285(7) 0.45184(3) 0.145116(19) 0.0389(2) Uani 1 1 d .
Cl1 Cl 0.0148(2) 0.43408(9) 0.21289(7) 0.0536(5) Uani 1 1 d .
C45 C 0.1544(8) 0.3744(4) 0.1387(2) 0.0416(18) Uani 1 1 d .
O1 O 0.1640(6) 0.3278(2) 0.13687(19) 0.0536(15) Uani 1 1 d .
C46 C -0.0400(10) 0.4467(3) 0.1146(3) 0.045(2) Uani 1 1 d .
O2 O -0.1385(7) 0.4434(3) 0.0993(2) 0.0647(18) Uani 1 1 d .
C47 C 0.3335(9) 0.0660(4) -0.0998(3) 0.053(2) Uani 1 1 d .
C48 C 0.3357(9) 0.0511(3) -0.1462(3) 0.051(2) Uani 1 1 d .
C49 C 0.3931(9) 0.0960(3) -0.1669(3) 0.050(2) Uani 1 1 d .
H28 H 0.4076 0.0998 -0.1974 0.060 Uiso 1 1 calc R
C50 C 0.4261(9) 0.1354(4) -0.1323(2) 0.050(2) Uani 1 1 d .
C51 C 0.5076(9) 0.1820(4) -0.1327(3) 0.051(2) Uani 1 1 d .
C52 C 0.5613(9) 0.2069(4) -0.0922(3) 0.053(2) Uani 1 1 d .
C53 C 0.6855(10) 0.2371(4) -0.0864(3) 0.057(2) Uani 1 1 d .
H29 H 0.7327 0.2540 -0.1090 0.068 Uiso 1 1 calc R
C54 C 0.7208(10) 0.2362(4) -0.0416(3) 0.060(2) Uani 1 1 d .
H30 H 0.7953 0.2530 -0.0279 0.072 Uiso 1 1 calc R
C55 C 0.6195(10) 0.2042(4) -0.0198(3) 0.052(2) Uani 1 1 d .
C56 C 0.6219(10) 0.1787(4) 0.0224(3) 0.055(2) Uani 1 1 d .
C57 C 0.5417(10) 0.1335(4) 0.0324(3) 0.055(2) Uani 1 1 d .
C58 C 0.5537(11) 0.1005(4) 0.0727(3) 0.061(3) Uani 1 1 d .
H31 H 0.6134 0.1066 0.0968 0.074 Uiso 1 1 calc R
C59 C 0.4636(11) 0.0592(4) 0.0694(3) 0.063(3) Uani 1 1 d .
H32 H 0.4492 0.0319 0.0907 0.076 Uiso 1 1 calc R
C60 C 0.3942(10) 0.0655(4) 0.0267(3) 0.055(2) Uani 1 1 d .
C61 C 0.2927(10) 0.0256(4) 0.0117(3) 0.056(2) Uani 1 1 d .
C62 C 0.2434(10) 0.0103(4) -0.0304(3) 0.059(3) Uani 1 1 d .
C63 C 0.1579(12) -0.0376(4) -0.0374(3) 0.070(3) Uani 1 1 d .
H33 H 0.1141 -0.0558 -0.0146 0.083 Uiso 1 1 calc R
C64 C 0.1501(11) -0.0528(4) -0.0825(3) 0.066(3) Uani 1 1 d .
H34 H 0.1034 -0.0828 -0.0946 0.079 Uiso 1 1 calc R
C65 C 0.2284(10) -0.0130(4) -0.1077(3) 0.057(2) Uani 1 1 d .
C66 C 0.2669(9) -0.0004(4) -0.1508(3) 0.054(2) Uani 1 1 d .
N5 N 0.3794(8) 0.1154(3) -0.0902(2) 0.056(2) Uani 1 1 d .
N6 N 0.5227(8) 0.1912(3) -0.0508(2) 0.0554(19) Uani 1 1 d .
N7 N 0.4375(8) 0.1119(3) 0.0051(2) 0.0549(19) Uani 1 1 d .
N8 N 0.2758(9) 0.0259(3) -0.0742(2) 0.062(2) Uani 1 1 d .
C67 C 0.5604(9) 0.2031(4) -0.1759(3) 0.052(2) Uani 1 1 d .
C68 C 0.6265(10) 0.1702(4) -0.2055(3) 0.054(2) Uani 1 1 d .
H35 H 0.6377 0.1329 -0.1994 0.064 Uiso 1 1 calc R
C69 C 0.6771(10) 0.1927(4) -0.2449(3) 0.062(3) Uani 1 1 d .
H36 H 0.7264 0.1709 -0.2640 0.075 Uiso 1 1 calc R
C70 C 0.6531(10) 0.2475(4) -0.2550(3) 0.063(3) Uani 1 1 d .
H37 H 0.6830 0.2620 -0.2818 0.076 Uiso 1 1 calc R
C71 C 0.5864(10) 0.2804(4) -0.2265(3) 0.063(3) Uani 1 1 d .
H38 H 0.5735 0.3174 -0.2334 0.075 Uiso 1 1 calc R
C72 C 0.5365(10) 0.2585(4) -0.1862(3) 0.058(2) Uani 1 1 d .
H39 H 0.4885 0.2806 -0.1670 0.069 Uiso 1 1 calc R
C73 C 0.7253(10) 0.1950(4) 0.0571(3) 0.054(2) Uani 1 1 d .
C74 C 0.8625(10) 0.1915(4) 0.0494(3) 0.059(2) Uani 1 1 d .
H40 H 0.8899 0.1785 0.0218 0.071 Uiso 1 1 calc R
C75 C 0.9598(11) 0.2071(4) 0.0819(4) 0.068(3) Uani 1 1 d .
H41 H 1.0502 0.2040 0.0758 0.081 Uiso 1 1 calc R
C76 C 0.9224(13) 0.2265(4) 0.1221(4) 0.072(3) Uani 1 1 d .
H42 H 0.9864 0.2373 0.1437 0.087 Uiso 1 1 calc R
C77 C 0.7890(13) 0.2301(4) 0.1305(3) 0.074(3) Uani 1 1 d .
H43 H 0.7630 0.2429 0.1583 0.089 Uiso 1 1 calc R
C78 C 0.6909(10) 0.2150(4) 0.0982(3) 0.052(2) Uani 1 1 d .
H44 H 0.6010 0.2186 0.1047 0.063 Uiso 1 1 calc R
C79 C 0.2409(11) -0.0062(4) 0.0495(3) 0.066(3) Uani 1 1 d .
C80 C 0.1656(12) 0.0185(4) 0.0814(3) 0.073(3) Uani 1 1 d .
H45 H 0.1442 0.0556 0.0784 0.087 Uiso 1 1 calc R
C81 C 0.1203(14) -0.0106(5) 0.1181(4) 0.090(4) Uani 1 1 d .
H46 H 0.0680 0.0072 0.1389 0.108 Uiso 1 1 calc R
C82 C 0.1513(13) -0.0647(5) 0.1240(3) 0.080(3) Uani 1 1 d .
H47 H 0.1209 -0.0837 0.1488 0.096 Uiso 1 1 calc R
C83 C 0.2264(12) -0.0906(5) 0.0937(3) 0.076(3) Uani 1 1 d .
H48 H 0.2464 -0.1278 0.0973 0.091 Uiso 1 1 calc R
C84 C 0.2736(11) -0.0621(4) 0.0574(3) 0.066(3) Uani 1 1 d .
H49 H 0.3284 -0.0802 0.0375 0.079 Uiso 1 1 calc R
C85 C 0.2468(8) -0.0343(3) -0.1915(3) 0.0447(19) Uani 1 1 d .
C86 C 0.2130(9) -0.0898(4) -0.1893(3) 0.055(2) Uani 1 1 d .
H50 H 0.1963 -0.1052 -0.1615 0.066 Uiso 1 1 calc R
C87 C 0.2035(10) -0.1223(4) -0.2267(3) 0.062(3) Uani 1 1 d .
H51 H 0.1825 -0.1594 -0.2240 0.075 Uiso 1 1 calc R
C88 C 0.2254(11) -0.0997(4) -0.2691(3) 0.066(3) Uani 1 1 d .
H52 H 0.2167 -0.1211 -0.2950 0.079 Uiso 1 1 calc R
C89 C 0.2606(11) -0.0444(4) -0.2714(3) 0.065(3) Uani 1 1 d .
H53 H 0.2784 -0.0287 -0.2991 0.078 Uiso 1 1 calc R
C90 C 0.2695(9) -0.0122(4) -0.2326(3) 0.048(2) Uani 1 1 d .
H54 H 0.2913 0.0249 -0.2348 0.058 Uiso 1 1 calc R
Ru2 Ru 0.33369(8) 0.16368(3) -0.03745(2) 0.0540(3) Uani 1 1 d .
Cl2 Cl 0.3129(3) 0.22349(11) 0.02667(8) 0.0713(7) Uani 1 1 d .
C91 C 0.1634(12) 0.1354(5) -0.0272(3) 0.067(3) Uani 1 1 d .
O3 O 0.0564(9) 0.1219(3) -0.0201(3) 0.088(2) Uani 1 1 d .
C92 C 0.2465(12) 0.2195(5) -0.0756(3) 0.067(3) Uani 1 1 d .
O4 O 0.2030(11) 0.2504(4) -0.0970(3) 0.101(3) Uani 1 1 d .

loop_
_atom_site_aniso_label
_atom_site_aniso_U_11
_atom_site_aniso_U_22
_atom_site_aniso_U_33
_atom_site_aniso_U_23
_atom_site_aniso_U_13
_atom_site_aniso_U_12
C1 0.050(5) 0.032(4) 0.031(4) -0.002(3) -0.007(3) -0.009(4)
C2 0.046(5) 0.054(5) 0.029(4) -0.002(3) -0.002(3) -0.004(4)
C3 0.044(5) 0.046(5) 0.033(4) 0.003(3) -0.005(3) -0.007(4)
C4 0.037(4) 0.050(5) 0.034(4) 0.003(3) -0.001(3) 0.003(4)
C5 0.048(5) 0.052(5) 0.028(4) 0.002(3) -0.009(3) -0.007(4)
C6 0.053(5) 0.038(4) 0.041(4) -0.003(3) -0.009(4) 0.005(4)
C7 0.057(5) 0.043(5) 0.044(4) 0.004(3) 0.001(4) 0.011(4)
C8 0.066(6) 0.035(4) 0.039(4) -0.008(3) 0.003(4) 0.003(4)
C9 0.038(4) 0.044(4) 0.032(4) -0.001(3) 0.003(3) -0.006(4)
C10 0.045(5) 0.047(5) 0.033(4) -0.003(3) 0.006(3) -0.003(4)
C11 0.050(5) 0.053(5) 0.032(4) 0.006(3) 0.005(3) -0.015(4)
C12 0.065(6) 0.050(5) 0.032(4) -0.001(3) -0.001(4) 0.004(5)
C13 0.063(6) 0.051(5) 0.040(4) 0.004(4) -0.006(4) 0.007(5)
C14 0.046(5) 0.034(4) 0.037(4) 0.003(3) 0.000(3) 0.003(4)
C15 0.038(4) 0.043(4) 0.034(4) 0.006(3) 0.000(3) -0.010(4)
C16 0.043(5) 0.035(4) 0.040(4) 0.003(3) -0.006(3) 0.001(4)
C17 0.045(5) 0.036(4) 0.040(4) 0.000(3) -0.003(3) 0.005(4)
C18 0.049(5) 0.043(5) 0.041(4) -0.010(3) 0.007(4) 0.003(4)
C19 0.045(5) 0.044(5) 0.038(4) -0.007(3) 0.005(3) -0.002(4)
C20 0.049(5) 0.038(4) 0.035(4) -0.003(3) 0.005(3) -0.008(4)
N1 0.044(4) 0.038(4) 0.035(3) -0.001(3) -0.001(3) 0.004(3)
N2 0.050(4) 0.041(4) 0.029(3) -0.004(2) -0.004(3) 0.006(3)
N3 0.061(5) 0.040(4) 0.024(3) 0.002(2) 0.002(3) -0.003(3)
N4 0.048(4) 0.038(4) 0.037(3) -0.006(3) -0.002(3) 0.000(3)
C21 0.055(5) 0.042(5) 0.032(4) 0.005(3) -0.004(3) -0.001(4)
C22 0.053(5) 0.043(5) 0.039(4) 0.002(3) 0.002(4) 0.001(4)
C23 0.057(6) 0.055(6) 0.040(4) 0.003(4) 0.005(4) 0.003(5)
C24 0.073(7) 0.039(5) 0.041(4) 0.005(3) -0.006(4) 0.001(4)
C25 0.065(6) 0.042(5) 0.057(5) -0.001(4) -0.016(4) 0.007(4)
C26 0.055(6) 0.041(5) 0.046(5) -0.004(3) 0.000(4) -0.005(4)
C27 0.053(5) 0.043(5) 0.031(4) -0.002(3) 0.001(3) 0.000(4)
C28 0.053(5) 0.066(6) 0.036(4) -0.010(4) 0.006(4) -0.013(5)
C29 0.068(6) 0.071(6) 0.040(5) -0.007(4) 0.012(4) -0.007(5)
C30 0.099(8) 0.049(5) 0.035(4) -0.003(4) -0.002(5) -0.001(6)
C31 0.066(7) 0.050(6) 0.064(6) -0.011(4) -0.011(5) -0.002(5)
C32 0.048(5) 0.048(5) 0.045(4) 0.002(4) -0.003(4) -0.006(4)
C33 0.046(5) 0.042(5) 0.035(4) -0.001(3) -0.008(3) 0.007(4)
C34 0.065(6) 0.042(5) 0.057(5) -0.011(4) -0.004(4) 0.001(5)
C35 0.063(6) 0.051(6) 0.057(5) -0.012(4) -0.021(4) 0.014(5)
C36 0.094(8) 0.057(6) 0.050(5) -0.006(4) -0.027(5) 0.016(6)
C37 0.070(7) 0.062(7) 0.080(7) 0.027(5) 0.007(6) 0.008(6)
C38 0.052(6) 0.059(6) 0.056(5) 0.004(4) 0.000(4) 0.000(5)
C39 0.039(5) 0.049(5) 0.043(4) -0.002(3) -0.001(3) -0.009(4)
C40 0.059(6) 0.063(6) 0.041(4) -0.010(4) 0.002(4) 0.007(5)
C41 0.058(6) 0.075(7) 0.043(5) -0.019(4) 0.006(4) -0.004(5)
C42 0.077(7) 0.062(6) 0.034(4) -0.009(4) 0.003(4) -0.019(5)
C43 0.069(6) 0.055(6) 0.047(5) 0.005(4) -0.001(4) -0.008(5)
C44 0.044(5) 0.045(5) 0.050(5) -0.006(4) -0.004(4) -0.008(4)
Ru1 0.0449(4) 0.0391(4) 0.0325(3) -0.0002(2) -0.0019(3) -0.0018(3)
Cl1 0.0569(14) 0.0573(13) 0.0467(11) 0.0014(9) 0.0051(9) -0.0060(11)
C45 0.042(5) 0.045(5) 0.037(4) -0.003(3) 0.000(3) -0.006(4)
O1 0.061(4) 0.042(4) 0.058(4) -0.008(3) -0.008(3) 0.001(3)
C46 0.054(6) 0.037(5) 0.046(5) -0.007(3) 0.008(4) -0.009(4)
O2 0.056(4) 0.068(5) 0.069(4) -0.001(3) -0.011(3) -0.001(4)
C47 0.058(6) 0.057(6) 0.044(5) -0.002(4) 0.012(4) -0.008(5)
C48 0.064(6) 0.038(5) 0.050(5) -0.004(3) 0.006(4) -0.005(4)
C49 0.064(6) 0.041(5) 0.044(4) -0.003(3) -0.005(4) -0.012(4)
C50 0.063(6) 0.054(5) 0.032(4) 0.000(3) 0.001(4) -0.012(5)
C51 0.058(6) 0.054(5) 0.040(4) 0.002(4) -0.001(4) -0.009(5)
C52 0.065(6) 0.051(5) 0.042(4) 0.003(4) -0.003(4) -0.014(5)
C53 0.081(7) 0.046(5) 0.043(5) 0.000(4) 0.003(4) -0.022(5)
C54 0.068(6) 0.058(6) 0.054(5) 0.003(4) -0.008(5) -0.013(5)
C55 0.071(6) 0.045(5) 0.038(4) -0.004(3) 0.001(4) -0.008(5)
C56 0.074(7) 0.048(5) 0.043(5) -0.005(4) -0.001(4) -0.012(5)
C57 0.070(6) 0.056(6) 0.039(4) -0.004(4) -0.001(4) -0.003(5)
C58 0.082(7) 0.055(6) 0.047(5) 0.004(4) -0.010(5) -0.013(5)
C59 0.084(7) 0.056(6) 0.049(5) 0.002(4) -0.004(5) -0.005(5)
C60 0.083(7) 0.039(5) 0.043(4) -0.001(3) 0.009(4) -0.006(5)
C61 0.066(6) 0.051(5) 0.051(5) -0.005(4) 0.011(4) -0.011(5)
C62 0.078(7) 0.061(6) 0.038(4) -0.002(4) 0.007(4) -0.030(5)
C63 0.099(8) 0.058(6) 0.052(5) -0.001(4) 0.009(5) -0.034(6)
C64 0.082(7) 0.059(6) 0.058(6) 0.004(4) 0.009(5) -0.028(6)
C65 0.085(7) 0.039(5) 0.047(5) -0.009(4) 0.004(4) -0.013(5)
C66 0.059(6) 0.057(6) 0.045(5) 0.001(4) 0.001(4) -0.012(5)
N5 0.080(6) 0.053(5) 0.036(4) 0.001(3) 0.005(3) -0.022(4)
N6 0.076(6) 0.051(5) 0.038(4) 0.002(3) 0.002(3) -0.016(4)
N7 0.074(5) 0.046(4) 0.044(4) 0.002(3) 0.004(4) -0.013(4)
N8 0.088(6) 0.063(5) 0.037(4) 0.003(3) 0.007(4) -0.034(5)
C67 0.065(6) 0.048(5) 0.042(4) 0.005(4) -0.011(4) -0.019(5)
C68 0.074(7) 0.035(5) 0.051(5) 0.005(4) 0.004(4) -0.016(4)
C69 0.076(7) 0.063(6) 0.048(5) 0.002(4) 0.005(5) 0.000(5)
C70 0.071(7) 0.076(7) 0.043(5) 0.017(4) 0.007(4) -0.009(6)
C71 0.071(7) 0.055(6) 0.062(6) 0.019(5) -0.007(5) -0.013(5)
C72 0.065(6) 0.050(5) 0.058(5) 0.005(4) 0.003(4) -0.004(5)
C73 0.069(7) 0.045(5) 0.047(5) -0.002(4) -0.015(4) -0.001(5)
C74 0.075(7) 0.055(6) 0.049(5) 0.008(4) 0.009(5) -0.004(5)
C75 0.060(7) 0.053(6) 0.090(8) 0.015(5) -0.006(5) -0.015(5)
C76 0.096(9) 0.048(6) 0.071(7) 0.012(5) -0.035(6) -0.005(6)
C77 0.116(10) 0.051(6) 0.053(6) 0.002(4) -0.026(6) 0.009(6)
C78 0.064(6) 0.050(5) 0.043(5) -0.006(4) 0.003(4) 0.000(5)
C79 0.085(7) 0.065(7) 0.048(5) -0.001(4) 0.012(5) -0.019(6)
C80 0.106(9) 0.060(6) 0.053(6) -0.003(4) 0.023(6) -0.008(6)
C81 0.124(11) 0.093(9) 0.056(6) 0.010(6) 0.046(7) 0.010(8)
C82 0.106(10) 0.080(8) 0.054(6) 0.008(5) 0.011(6) -0.008(7)
C83 0.104(9) 0.065(7) 0.059(6) 0.004(5) 0.012(6) -0.014(6)
C84 0.095(8) 0.053(6) 0.049(5) 0.000(4) 0.005(5) 0.010(6)
C85 0.042(5) 0.044(5) 0.047(5) -0.003(3) -0.003(4) -0.001(4)
C86 0.061(6) 0.059(6) 0.043(5) -0.006(4) -0.008(4) -0.004(5)
C87 0.068(7) 0.050(6) 0.069(6) -0.005(4) -0.009(5) -0.012(5)
C88 0.080(7) 0.066(7) 0.050(5) -0.010(4) -0.012(5) -0.006(6)
C89 0.087(8) 0.066(7) 0.042(5) 0.005(4) -0.009(5) -0.004(6)
C90 0.048(5) 0.042(5) 0.055(5) -0.003(4) -0.006(4) -0.006(4)
Ru2 0.0697(6) 0.0484(5) 0.0441(4) -0.0037(3) 0.0032(3) -0.0066(4)
Cl2 0.094(2) 0.0609(16) 0.0590(14) -0.0101(11) 0.0001(13) 0.0081(14)
C91 0.067(7) 0.082(8) 0.053(6) -0.019(5) 0.016(5) -0.007(6)
O3 0.077(6) 0.085(6) 0.101(6) -0.013(4) 0.016(5) -0.006(5)
C92 0.093(8) 0.065(7) 0.043(5) -0.006(5) -0.001(5) -0.008(6)
O4 0.150(9) 0.089(7) 0.061(5) 0.000(4) -0.013(5) 0.015(6)

loop_
_atom_type_symbol
_atom_type_description
_atom_type_scat_dispersion_real
_atom_type_scat_dispersion_imag
_atom_type_scat_source
C C 0.0033 0.0016 'International Tables Vol C Tables 4.2.6.8 and 6.1.1.4'
H H 0.0000 0.0000 'International Tables Vol C Tables 4.2.6.8 and 6.1.1.4'
N N 0.0061 0.0033 'International Tables Vol C Tables 4.2.6.8 and 6.1.1.4'
O O 0.0106 0.0060 'International Tables Vol C Tables 4.2.6.8 and 6.1.1.4'
Cl Cl 0.1484 0.1585 'International Tables Vol C Tables 4.2.6.8 and 6.1.1.4'
Ru Ru -1.2594 0.8363 'International Tables Vol C Tables 4.2.6.8 and 6.1.1.4'

loop_
_geom_angle_atom_site_label_1
_geom_angle_atom_site_label_2
_geom_angle_atom_site_label_3
_geom_angle
N1 C1 N4 135.0(7)
N1 C1 C2 113.7(7)
N4 C1 C2 111.1(7)
C3 C2 C20 148.5(7)
C3 C2 C1 105.2(7)
C20 C2 C1 106.0(7)
C2 C3 C4 107.7(6)
C2 C3 H1 126.2
C4 C3 H1 126.2
C5 C4 C3 131.6(7)
C5 C4 N1 119.2(6)
C3 C4 N1 108.0(7)
C4 C5 C6 121.1(7)
C4 C5 C21 120.2(7)
C6 C5 C21 118.4(7)
N2 C6 C5 123.5(7)
N2 C6 C7 108.2(6)
C5 C6 C7 125.9(7)
C8 C7 C6 107.3(7)
C8 C7 H2 126.3
C6 C7 H2 126.3
C7 C8 C9 107.2(7)
C7 C8 H3 126.4
C9 C8 H3 126.4
N2 C9 C8 109.8(6)
N2 C9 C10 120.6(7)
C8 C9 C10 127.7(7)
C11 C10 C9 122.8(7)
C11 C10 C27 120.3(7)
C9 C10 C27 116.4(7)
N3 C11 C10 125.3(7)
N3 C11 C12 107.9(7)
C10 C11 C12 126.8(7)
C13 C12 C11 108.3(7)
C13 C12 H4 125.8
C11 C12 H4 125.8
C12 C13 C14 108.3(7)
C12 C13 H5 125.8
C14 C13 H5 125.8
N3 C14 C15 130.0(7)
N3 C14 C13 107.9(6)
C15 C14 C13 122.1(7)
C16 C15 C14 134.8(7)
C16 C15 C33 113.2(7)
C14 C15 C33 111.8(6)
C15 C16 N4 133.9(7)
C15 C16 C17 123.1(7)
N4 C16 C17 102.8(6)
C18 C17 C16 111.9(7)
C18 C17 H6 124.1
C16 C17 H6 124.1
C17 C18 C19 109.3(7)
C17 C18 H7 125.3
C19 C18 H7 125.3
C18 C19 C20 145.5(7)
C18 C19 N4 104.7(6)
C20 C19 N4 109.8(7)
C19 C20 C2 107.3(6)
C19 C20 C39 125.7(7)
C2 C20 C39 127.0(7)
C1 N1 C4 105.0(6)
C1 N1 Ru1 127.1(5)
C4 N1 Ru1 123.0(5)
C6 N2 C9 107.3(6)
C6 N2 Ru1 126.3(5)
C9 N2 Ru1 126.2(5)
C14 N3 C11 107.4(6)
C14 N3 Ru1 127.0(5)
C11 N3 Ru1 116.7(5)
C1 N4 C16 143.3(6)
C1 N4 C19 105.6(6)
C16 N4 C19 110.9(6)
C26 C21 C22 119.3(7)
C26 C21 C5 120.0(7)
C22 C21 C5 120.7(8)
C23 C22 C21 119.8(8)
C23 C22 H8 120.1
C21 C22 H8 120.1
C24 C23 C22 119.1(8)
C24 C23 H9 120.4
C22 C23 H9 120.4
C25 C24 C23 121.6(8)
C25 C24 H10 119.2
C23 C24 H10 119.2
C24 C25 C26 119.3(9)
C24 C25 H11 120.3
C26 C25 H11 120.3
C21 C26 C25 120.8(8)
C21 C26 H12 119.6
C25 C26 H12 119.6
C28 C27 C32 119.3(7)
C28 C27 C10 118.7(7)
C32 C27 C10 122.0(8)
C27 C28 C29 121.0(8)
C27 C28 H13 119.5
C29 C28 H13 119.5
C30 C29 C28 118.9(9)
C30 C29 H14 120.6
C28 C29 H14 120.6
C31 C30 C29 122.0(8)
C31 C30 H15 119.0
C29 C30 H15 119.0
C30 C31 C32 119.0(9)
C30 C31 H16 120.5
C32 C31 H16 120.5
C27 C32 C31 119.8(8)
C27 C32 H17 120.1
C31 C32 H17 120.1
C38 C33 C34 118.7(8)
C38 C33 C15 121.4(7)
C34 C33 C15 119.9(7)
C35 C34 C33 120.0(9)
C35 C34 H18 120.0
C33 C34 H18 120.0
C36 C35 C34 118.5(9)
C36 C35 H19 120.8
C34 C35 H19 120.8
C35 C36 C37 123.4(9)
C35 C36 H20 118.3
C37 C36 H20 118.3
C36 C37 C38 116.7(9)
C36 C37 H21 121.7
C38 C37 H21 121.7
C33 C38 C37 122.4(9)
C33 C38 H22 118.8
C37 C38 H22 118.8
C40 C39 C44 116.8(8)
C40 C39 C20 124.0(8)
C44 C39 C20 119.2(7)
C39 C40 C41 122.1(9)
C39 C40 H23 119.0
C41 C40 H23 119.0
C42 C41 C40 119.5(9)
C42 C41 H24 120.2
C40 C41 H24 120.2
C43 C42 C41 120.4(8)
C43 C42 H25 119.8
C41 C42 H25 119.8
C42 C43 C44 120.2(9)
C42 C43 H26 119.9
C44 C43 H26 119.9
C43 C44 C39 121.0(8)
C43 C44 H27 119.5
C39 C44 H27 119.5
C45 Ru1 C46 89.5(3)
C45 Ru1 N1 99.1(3)
C46 Ru1 N1 94.3(3)
C45 Ru1 N2 177.3(3)
C46 Ru1 N2 92.2(3)
N1 Ru1 N2 78.6(2)
C45 Ru1 N3 95.7(3)
C46 Ru1 N3 172.3(3)
N1 Ru1 N3 90.4(2)
N2 Ru1 N3 82.7(2)
C45 Ru1 Cl1 88.1(2)
C46 Ru1 Cl1 85.8(2)
N1 Ru1 Cl1 172.75(19)
N2 Ru1 Cl1 94.12(18)
N3 Ru1 Cl1 88.76(18)
O1 C45 Ru1 176.6(7)
O2 C46 Ru1 176.9(8)
N5 C47 N8 132.4(8)
N5 C47 C48 115.2(7)
N8 C47 C48 112.3(8)
C49 C48 C47 104.6(7)
C49 C48 C66 148.1(8)
C47 C48 C66 106.9(7)
C48 C49 C50 107.0(7)
C48 C49 H28 126.5
C50 C49 H28 126.5
C51 C50 C49 130.9(8)
C51 C50 N5 119.2(7)
C49 C50 N5 109.1(7)
C50 C51 C52 122.5(7)
C50 C51 C67 120.5(7)
C52 C51 C67 116.4(8)
N6 C52 C51 122.2(8)
N6 C52 C53 107.6(7)
C51 C52 C53 127.5(8)
C54 C53 C52 107.6(8)
C54 C53 H29 126.2
C52 C53 H29 126.2
C53 C54 C55 106.5(8)
C53 C54 H30 126.7
C55 C54 H30 126.7
N6 C55 C56 120.0(8)
N6 C55 C54 108.2(7)
C56 C55 C54 130.5(8)
C57 C56 C55 123.0(8)
C57 C56 C73 116.8(8)
C55 C56 C73 119.7(8)
C56 C57 N7 126.3(8)
C56 C57 C58 125.4(8)
N7 C57 C58 108.3(8)
C59 C58 C57 108.4(8)
C59 C58 H31 125.8
C57 C58 H31 125.8
C58 C59 C60 106.6(8)
C58 C59 H32 126.7
C60 C59 H32 126.7
N7 C60 C59 110.7(8)
N7 C60 C61 128.7(8)
C59 C60 C61 120.7(8)
C62 C61 C60 132.7(8)
C62 C61 C79 115.5(8)
C60 C61 C79 111.7(8)
C61 C62 N8 133.0(8)
C61 C62 C63 122.3(8)
N8 C62 C63 103.7(7)
C64 C63 C62 111.2(8)
C64 C63 H33 124.4
C62 C63 H33 124.4
C63 C64 C65 107.8(8)
C63 C64 H34 126.1
C65 C64 H34 126.1
C66 C65 N8 113.6(8)
C66 C65 C64 142.0(8)
N8 C65 C64 104.3(7)
C65 C66 C48 104.6(7)
C65 C66 C85 127.1(8)
C48 C66 C85 128.2(8)
C47 N5 C50 103.9(7)
C47 N5 Ru2 127.7(6)
C50 N5 Ru2 124.7(6)
C55 N6 C52 109.6(7)
C55 N6 Ru2 125.7(6)
C52 N6 Ru2 124.0(6)
C60 N7 C57 105.9(7)
C60 N7 Ru2 129.3(7)
C57 N7 Ru2 118.8(6)
C47 N8 C62 145.1(8)
C47 N8 C65 102.3(7)
C62 N8 C65 112.6(7)
C68 C67 C72 119.9(8)
C68 C67 C51 122.9(8)
C72 C67 C51 117.1(8)
C67 C68 C69 120.4(8)
C67 C68 H35 119.8
C69 C68 H35 119.8
C70 C69 C68 119.4(9)
C70 C69 H36 120.3
C68 C69 H36 120.3
C71 C70 C69 121.0(8)
C71 C70 H37 119.5
C69 C70 H37 119.5
C70 C71 C72 120.2(9)
C70 C71 H38 119.9
C72 C71 H38 119.9
C67 C72 C71 119.0(9)
C67 C72 H39 120.5
C71 C72 H39 120.5
C78 C73 C74 116.3(8)
C78 C73 C56 121.6(9)
C74 C73 C56 122.1(8)
C75 C74 C73 122.2(9)
C75 C74 H40 118.9
C73 C74 H40 118.9
C76 C75 C74 119.9(10)
C76 C75 H41 120.0
C74 C75 H41 120.0
C75 C76 C77 119.1(10)
C75 C76 H42 120.4
C77 C76 H42 120.4
C76 C77 C78 121.4(10)
C76 C77 H43 119.3
C78 C77 H43 119.3
C73 C78 C77 121.1(10)
C73 C78 H44 119.5
C77 C78 H44 119.5
C80 C79 C84 115.8(9)
C80 C79 C61 121.1(10)
C84 C79 C61 123.0(9)
C79 C80 C81 121.6(11)
C79 C80 H45 119.2
C81 C80 H45 119.2
C82 C81 C80 120.9(10)
C82 C81 H46 119.6
C80 C81 H46 119.6
C83 C82 C81 119.7(10)
C83 C82 H47 120.2
C81 C82 H47 120.2
C82 C83 C84 120.1(11)
C82 C83 H48 119.9
C84 C83 H48 119.9
C83 C84 C79 121.9(10)
C83 C84 H49 119.1
C79 C84 H49 119.1
C90 C85 C86 118.2(8)
C90 C85 C66 119.7(8)
C86 C85 C66 121.9(7)
C87 C86 C85 122.1(9)
C87 C86 H50 118.9
C85 C86 H50 118.9
C86 C87 C88 120.0(9)
C86 C87 H51 120.0
C88 C87 H51 120.0
C89 C88 C87 118.1(9)
C89 C88 H52 121.0
C87 C88 H52 121.0
C88 C89 C90 120.6(9)
C88 C89 H53 119.7
C90 C89 H53 119.7
C85 C90 C89 121.0(8)
C85 C90 H54 119.5
C89 C90 H54 119.5
C91 Ru2 C92 87.7(5)
C91 Ru2 N5 98.3(4)
C92 Ru2 N5 93.4(4)
C91 Ru2 N7 96.8(4)
C92 Ru2 N7 173.9(4)
N5 Ru2 N7 90.1(3)
C91 Ru2 N6 177.0(4)
C92 Ru2 N6 93.2(4)
N5 Ru2 N6 78.7(3)
N7 Ru2 N6 82.5(3)
C91 Ru2 Cl2 89.3(3)
C92 Ru2 Cl2 89.7(3)
N5 Ru2 Cl2 171.9(2)
N7 Ru2 Cl2 86.3(2)
N6 Ru2 Cl2 93.6(2)
O3 C91 Ru2 175.0(10)
O4 C92 Ru2 177.5(12)

loop_
_geom_bond_atom_site_label_1
_geom_bond_atom_site_label_2
_geom_bond_distance
C1 N1 1.296(10)
C1 N4 1.401(10)
C1 C2 1.457(10)
C2 C3 1.375(11)
C2 C20 1.451(11)
C3 C4 1.432(11)
C3 H1 0.9400
C4 C5 1.433(12)
C4 N1 1.465(9)
C5 C6 1.437(10)
C5 C21 1.489(10)
C6 N2 1.381(10)
C6 C7 1.465(11)
C7 C8 1.372(11)
C7 H2 0.9400
C8 C9 1.432(11)
C8 H3 0.9400
C9 N2 1.388(9)
C9 C10 1.443(11)
C10 C11 1.431(12)
C10 C27 1.515(10)
C11 N3 1.420(10)
C11 C12 1.456(11)
C12 C13 1.338(12)
C12 H4 0.9400
C13 C14 1.477(11)
C13 H5 0.9400
C14 N3 1.385(10)
C14 C15 1.431(11)
C15 C16 1.426(10)
C15 C33 1.535(11)
C16 N4 1.430(9)
C16 C17 1.432(11)
C17 C18 1.381(11)
C17 H6 0.9400
C18 C19 1.407(11)
C18 H7 0.9400
C19 C20 1.429(11)
C19 N4 1.460(9)
C20 C39 1.492(10)
N1 Ru1 2.059(6)
N2 Ru1 2.064(7)
N3 Ru1 2.116(7)
C21 C26 1.391(12)
C21 C22 1.425(11)
C22 C23 1.413(11)
C22 H8 0.9400
C23 C24 1.390(13)
C23 H9 0.9400
C24 C25 1.390(13)
C24 H10 0.9400
C25 C26 1.407(12)
C25 H11 0.9400
C26 H12 0.9400
C27 C28 1.372(12)
C27 C32 1.406(11)
C28 C29 1.414(11)
C28 H13 0.9400
C29 C30 1.377(14)
C29 H14 0.9400
C30 C31 1.367(14)
C30 H15 0.9400
C31 C32 1.425(12)
C31 H16 0.9400
C32 H17 0.9400
C33 C38 1.370(12)
C33 C34 1.425(12)
C34 C35 1.414(12)
C34 H18 0.9400
C35 C36 1.378(14)
C35 H19 0.9400
C36 C37 1.392(15)
C36 H20 0.9400
C37 C38 1.427(13)
C37 H21 0.9400
C38 H22 0.9400
C39 C40 1.395(12)
C39 C44 1.436(12)
C40 C41 1.398(11)
C40 H23 0.9400
C41 C42 1.392(14)
C41 H24 0.9400
C42 C43 1.384(14)
C42 H25 0.9400
C43 C44 1.390(12)
C43 H26 0.9400
C44 H27 0.9400
Ru1 C45 1.923(9)
Ru1 C46 1.949(10)
Ru1 Cl1 2.437(2)
C45 O1 1.149(10)
C46 O2 1.085(10)
C47 N5 1.326(11)
C47 N8 1.389(11)
C47 C48 1.444(11)
C48 C49 1.401(12)
C48 C66 1.445(12)
C49 C50 1.451(11)
C49 H28 0.9400
C50 C51 1.409(12)
C50 N5 1.453(10)
C51 C52 1.452(11)
C51 C67 1.514(12)
C52 N6 1.372(10)
C52 C53 1.462(13)
C53 C54 1.381(12)
C53 H29 0.9400
C54 C55 1.463(13)
C54 H30 0.9400
C55 N6 1.368(11)
C55 C56 1.416(11)
C56 C57 1.412(13)
C56 C73 1.505(12)
C57 N7 1.416(11)
C57 C58 1.462(12)
C58 C59 1.363(13)
C58 H31 0.9400
C59 C60 1.452(13)
C59 H32 0.9400
C60 N7 1.390(11)
C60 C61 1.478(13)
C61 C62 1.396(12)
C61 C79 1.490(13)
C62 N8 1.420(10)
C62 C63 1.469(13)
C63 C64 1.409(13)
C63 H33 0.9400
C64 C65 1.480(12)
C64 H34 0.9400
C65 C66 1.402(12)
C65 N8 1.458(11)
C66 C85 1.492(12)
N5 Ru2 2.046(7)
N6 Ru2 2.077(8)
N7 Ru2 2.063(8)
C67 C68 1.389(13)
C67 C72 1.413(12)
C68 C69 1.418(12)
C68 H35 0.9400
C69 C70 1.398(14)
C69 H36 0.9400
C70 C71 1.372(14)
C70 H37 0.9400
C71 C72 1.433(13)
C71 H38 0.9400
C72 H39 0.9400
C73 C78 1.386(11)
C73 C74 1.416(13)
C74 C75 1.415(14)
C74 H40 0.9400
C75 C76 1.366(15)
C75 H41 0.9400
C76 C77 1.382(16)
C76 H42 0.9400
C77 C78 1.414(13)
C77 H43 0.9400
C78 H44 0.9400
C79 C80 1.383(14)
C79 C84 1.430(14)
C80 C81 1.406(14)
C80 H45 0.9400
C81 C82 1.374(16)
C81 H46 0.9400
C82 C83 1.362(15)
C82 H47 0.9400
C83 C84 1.396(13)
C83 H48 0.9400
C84 H49 0.9400
C85 C90 1.376(11)
C85 C86 1.405(12)
C86 C87 1.379(12)
C86 H50 0.9400
C87 C88 1.416(13)
C87 H51 0.9400
C88 C89 1.405(14)
C88 H52 0.9400
C89 C90 1.411(12)
C89 H53 0.9400
C90 H54 0.9400
Ru2 C91 1.891(12)
Ru2 C92 1.974(12)
Ru2 Cl2 2.439(3)
C91 O3 1.157(12)
C92 O4 1.079(12)

loop_
_geom_torsion_atom_site_label_1
_geom_torsion_atom_site_label_2
_geom_torsion_atom_site_label_3
_geom_torsion_atom_site_label_4
_geom_torsion
N1 C1 C2 C3 1.6(9)
N4 C1 C2 C3 177.6(7)
N1 C1 C2 C20 -174.6(7)
N4 C1 C2 C20 1.4(9)
C20 C2 C3 C4 175.7(13)
C1 C2 C3 C4 2.8(9)
C2 C3 C4 C5 160.8(9)
C2 C3 C4 N1 -5.8(9)
C3 C4 C5 C6 -162.1(8)
N1 C4 C5 C6 3.4(12)
C3 C4 C5 C21 11.0(13)
N1 C4 C5 C21 176.5(7)
C4 C5 C6 N2 -12.7(13)
C21 C5 C6 N2 174.1(8)
C4 C5 C6 C7 147.7(9)
C21 C5 C6 C7 -25.5(13)
N2 C6 C7 C8 2.4(10)
C5 C6 C7 C8 -160.5(8)
C6 C7 C8 C9 0.0(10)
C7 C8 C9 N2 -2.4(10)
C7 C8 C9 C10 161.5(8)
N2 C9 C10 C11 13.5(12)
C8 C9 C10 C11 -148.9(8)
N2 C9 C10 C27 -174.3(7)
C8 C9 C10 C27 23.2(12)
C9 C10 C11 N3 -3.3(13)
C27 C10 C11 N3 -175.2(7)
C9 C10 C11 C12 172.6(8)
C27 C10 C11 C12 0.8(13)
N3 C11 C12 C13 2.5(10)
C10 C11 C12 C13 -174.0(8)
C11 C12 C13 C14 -0.2(10)
C12 C13 C14 N3 -2.2(10)
C12 C13 C14 C15 174.7(8)
N3 C14 C15 C16 17.3(15)
C13 C14 C15 C16 -158.8(9)
N3 C14 C15 C33 -167.9(8)
C13 C14 C15 C33 16.0(11)
C14 C15 C16 N4 -5.9(15)
C33 C15 C16 N4 179.4(8)
C14 C15 C16 C17 168.8(8)
C33 C15 C16 C17 -5.9(11)
C15 C16 C17 C18 -171.5(7)
N4 C16 C17 C18 4.6(9)
C16 C17 C18 C19 -1.3(10)
C17 C18 C19 C20 177.4(11)
C17 C18 C19 N4 -2.6(9)
C18 C19 C20 C2 179.1(12)
N4 C19 C20 C2 -0.9(9)
C18 C19 C20 C39 -1.7(18)
N4 C19 C20 C39 178.3(7)
C3 C2 C20 C19 -173.2(13)
C1 C2 C20 C19 -0.3(9)
C3 C2 C20 C39 8(2)
C1 C2 C20 C39 -179.4(7)
N4 C1 N1 C4 -179.8(8)
C2 C1 N1 C4 -5.1(9)
N4 C1 N1 Ru1 -24.5(13)
C2 C1 N1 Ru1 150.2(5)
C5 C4 N1 C1 -162.0(7)
C3 C4 N1 C1 6.6(8)
C5 C4 N1 Ru1 41.4(9)
C3 C4 N1 Ru1 -149.9(5)
C5 C6 N2 C9 159.5(8)
C7 C6 N2 C9 -3.8(9)
C5 C6 N2 Ru1 -23.6(12)
C7 C6 N2 Ru1 173.0(5)
C8 C9 N2 C6 3.9(9)
C10 C9 N2 C6 -161.4(7)
C8 C9 N2 Ru1 -172.9(5)
C10 C9 N2 Ru1 21.8(10)
C15 C14 N3 C11 -172.8(8)
C13 C14 N3 C11 3.7(9)
C15 C14 N3 Ru1 41.5(11)
C13 C14 N3 Ru1 -142.0(6)
C10 C11 N3 C14 172.8(8)
C12 C11 N3 C14 -3.8(9)
C10 C11 N3 Ru1 -37.5(10)
C12 C11 N3 Ru1 145.9(5)
N1 C1 N4 C16 -13.3(17)
C2 C1 N4 C16 171.9(9)
N1 C1 N4 C19 172.9(8)
C2 C1 N4 C19 -1.9(8)
C15 C16 N4 C1 -4.4(17)
C17 C16 N4 C1 -179.9(10)
C15 C16 N4 C19 169.2(8)
C17 C16 N4 C19 -6.2(8)
C18 C19 N4 C1 -178.3(6)
C20 C19 N4 C1 1.7(8)
C18 C19 N4 C16 5.7(9)
C20 C19 N4 C16 -174.4(7)
C4 C5 C21 C26 135.3(8)
C6 C5 C21 C26 -51.5(11)
C4 C5 C21 C22 -47.2(11)
C6 C5 C21 C22 126.0(9)
C26 C21 C22 C23 -1.3(12)
C5 C21 C22 C23 -178.9(7)
C21 C22 C23 C24 -0.7(12)
C22 C23 C24 C25 2.4(13)
C23 C24 C25 C26 -2.0(13)
C22 C21 C26 C25 1.7(12)
C5 C21 C26 C25 179.2(7)
C24 C25 C26 C21 0.0(13)
C11 C10 C27 C28 -133.9(8)
C9 C10 C27 C28 53.7(10)
C11 C10 C27 C32 47.4(11)
C9 C10 C27 C32 -125.0(8)
C32 C27 C28 C29 0.4(13)
C10 C27 C28 C29 -178.3(8)
C27 C28 C29 C30 -0.5(14)
C28 C29 C30 C31 1.0(15)
C29 C30 C31 C32 -1.6(15)
C28 C27 C32 C31 -0.9(12)
C10 C27 C32 C31 177.8(8)
C30 C31 C32 C27 1.5(13)
C16 C15 C33 C38 -93.8(9)
C14 C15 C33 C38 90.2(9)
C16 C15 C33 C34 87.6(9)
C14 C15 C33 C34 -88.4(9)
C38 C33 C34 C35 -7.2(12)
C15 C33 C34 C35 171.5(7)
C33 C34 C35 C36 4.1(13)
C34 C35 C36 C37 0.1(15)
C35 C36 C37 C38 -1.2(16)
C34 C33 C38 C37 6.2(13)
C15 C33 C38 C37 -172.4(8)
C36 C37 C38 C33 -2.1(15)
C19 C20 C39 C40 12.8(13)
C2 C20 C39 C40 -168.2(8)
C19 C20 C39 C44 -166.6(8)
C2 C20 C39 C44 12.4(12)
C44 C39 C40 C41 1.1(13)
C20 C39 C40 C41 -178.3(8)
C39 C40 C41 C42 0.0(14)
C40 C41 C42 C43 -1.0(14)
C41 C42 C43 C44 0.7(14)
C42 C43 C44 C39 0.5(13)
C40 C39 C44 C43 -1.4(12)
C20 C39 C44 C43 178.0(8)
C1 N1 Ru1 C45 -24.1(7)
C4 N1 Ru1 C45 127.2(6)
C1 N1 Ru1 C46 -114.3(7)
C4 N1 Ru1 C46 36.9(6)
C1 N1 Ru1 N2 154.3(7)
C4 N1 Ru1 N2 -54.5(6)
C1 N1 Ru1 N3 71.8(7)
C4 N1 Ru1 N3 -137.0(6)
C6 N2 Ru1 C46 -47.4(7)
C9 N2 Ru1 C46 128.8(7)
C6 N2 Ru1 N1 46.5(7)
C9 N2 Ru1 N1 -137.3(7)
C6 N2 Ru1 N3 138.4(7)
C9 N2 Ru1 N3 -45.4(6)
C6 N2 Ru1 Cl1 -133.4(7)
C9 N2 Ru1 Cl1 42.9(6)
C14 N3 Ru1 C45 10.1(6)
C11 N3 Ru1 C45 -132.9(5)
C14 N3 Ru1 N1 -89.1(6)
C11 N3 Ru1 N1 127.9(5)
C14 N3 Ru1 N2 -167.6(6)
C11 N3 Ru1 N2 49.4(5)
C14 N3 Ru1 Cl1 98.1(6)
C11 N3 Ru1 Cl1 -44.9(5)
N5 C47 C48 C49 1.9(12)
N8 C47 C48 C49 178.5(8)
N5 C47 C48 C66 -172.7(9)
N8 C47 C48 C66 4.0(11)
C47 C48 C49 C50 1.4(10)
C66 C48 C49 C50 171.5(15)
C48 C49 C50 C51 165.7(10)
C48 C49 C50 N5 -3.9(11)
C49 C50 C51 C52 -160.6(10)
N5 C50 C51 C52 8.1(14)
C49 C50 C51 C67 9.9(16)
N5 C50 C51 C67 178.6(8)
C50 C51 C52 N6 -8.6(15)
C67 C51 C52 N6 -179.4(9)
C50 C51 C52 C53 150.4(10)
C67 C51 C52 C53 -20.4(14)
N6 C52 C53 C54 2.8(11)
C51 C52 C53 C54 -158.6(9)
C52 C53 C54 C55 1.4(11)
C53 C54 C55 N6 -5.1(11)
C53 C54 C55 C56 161.9(10)
N6 C55 C56 C57 10.7(15)
C54 C55 C56 C57 -155.0(10)
N6 C55 C56 C73 -177.4(8)
C54 C55 C56 C73 16.9(15)
C55 C56 C57 N7 -9.1(16)
C73 C56 C57 N7 178.8(9)
C55 C56 C57 C58 170.2(9)
C73 C56 C57 C58 -1.9(15)
C56 C57 C58 C59 -177.3(10)
N7 C57 C58 C59 2.1(11)
C57 C58 C59 C60 0.4(12)
C58 C59 C60 N7 -2.9(12)
C58 C59 C60 C61 177.3(9)
N7 C60 C61 C62 24.8(19)
C59 C60 C61 C62 -155.5(11)
N7 C60 C61 C79 -159.7(10)
C59 C60 C61 C79 20.1(13)
C60 C61 C62 N8 3(2)
C79 C61 C62 N8 -172.8(11)
C60 C61 C62 C63 169.0(11)
C79 C61 C62 C63 -6.5(16)
C61 C62 C63 C64 -164.5(10)
N8 C62 C63 C64 5.3(13)
C62 C63 C64 C65 -2.1(14)
C63 C64 C65 C66 -179.7(14)
C63 C64 C65 N8 -2.0(12)
N8 C65 C66 C48 -3.7(12)
C64 C65 C66 C48 173.9(14)
N8 C65 C66 C85 173.4(9)
C64 C65 C66 C85 -9(2)
C49 C48 C66 C65 -170.1(15)
C47 C48 C66 C65 -0.1(11)
C49 C48 C66 C85 13(2)
C47 C48 C66 C85 -177.1(9)
N8 C47 N5 C50 -180.0(11)
C48 C47 N5 C50 -4.1(11)
N8 C47 N5 Ru2 -21.1(16)
C48 C47 N5 Ru2 154.8(7)
C51 C50 N5 C47 -166.2(9)
C49 C50 N5 C47 4.8(10)
C51 C50 N5 Ru2 34.1(12)
C49 C50 N5 Ru2 -154.9(7)
C56 C55 N6 C52 -161.6(9)
C54 C55 N6 C52 7.1(11)
C56 C55 N6 Ru2 27.6(12)
C54 C55 N6 Ru2 -163.7(6)
C51 C52 N6 C55 156.5(9)
C53 C52 N6 C55 -6.2(11)
C51 C52 N6 Ru2 -32.6(12)
C53 C52 N6 Ru2 164.8(6)
C59 C60 N7 C57 4.1(11)
C61 C60 N7 C57 -176.1(9)
C59 C60 N7 Ru2 -147.6(7)
C61 C60 N7 Ru2 32.1(14)
C56 C57 N7 C60 175.6(9)
C58 C57 N7 C60 -3.8(10)
C56 C57 N7 Ru2 -29.1(13)
C58 C57 N7 Ru2 151.5(6)
N5 C47 N8 C62 -7(2)
C48 C47 N8 C62 177.2(14)
N5 C47 N8 C65 170.1(11)
C48 C47 N8 C65 -5.8(11)
C61 C62 N8 C47 -22(2)
C63 C62 N8 C47 170.1(14)
C61 C62 N8 C65 161.5(12)
C63 C62 N8 C65 -6.7(12)
C66 C65 N8 C47 5.9(12)
C64 C65 N8 C47 -172.5(9)
C66 C65 N8 C62 -176.0(9)
C64 C65 N8 C62 5.6(12)
C50 C51 C67 C68 -51.7(13)
C52 C51 C67 C68 119.3(10)
C50 C51 C67 C72 126.4(10)
C52 C51 C67 C72 -62.6(12)
C72 C67 C68 C69 3.8(14)
C51 C67 C68 C69 -178.2(8)
C67 C68 C69 C70 -3.9(15)
C68 C69 C70 C71 3.0(15)
C69 C70 C71 C72 -2.0(16)
C68 C67 C72 C71 -2.8(14)
C51 C67 C72 C71 179.0(8)
C70 C71 C72 C67 1.9(15)
C57 C56 C73 C78 -66.0(12)
C55 C56 C73 C78 121.6(10)
C57 C56 C73 C74 115.1(10)
C55 C56 C73 C74 -57.3(13)
C78 C73 C74 C75 0.7(13)
C56 C73 C74 C75 179.7(9)
C73 C74 C75 C76 -0.6(14)
C74 C75 C76 C77 0.8(15)
C75 C76 C77 C78 -1.1(15)
C74 C73 C78 C77 -1.0(13)
C56 C73 C78 C77 -180.0(8)
C76 C77 C78 C73 1.2(15)
C62 C61 C79 C80 -115.8(12)
C60 C61 C79 C80 67.8(14)
C62 C61 C79 C84 69.2(14)
C60 C61 C79 C84 -107.2(11)
C84 C79 C80 C81 -2.3(17)
C61 C79 C80 C81 -177.7(11)
C79 C80 C81 C82 1(2)
C80 C81 C82 C83 0(2)
C81 C82 C83 C84 1.2(19)
C82 C83 C84 C79 -2.7(18)
C80 C79 C84 C83 3.2(16)
C61 C79 C84 C83 178.5(10)
C65 C66 C85 C90 168.8(9)
C48 C66 C85 C90 -14.8(15)
C65 C66 C85 C86 -15.4(15)
C48 C66 C85 C86 161.1(10)
C90 C85 C86 C87 0.7(14)
C66 C85 C86 C87 -175.3(9)
C85 C86 C87 C88 -1.3(15)
C86 C87 C88 C89 2.0(16)
C87 C88 C89 C90 -2.0(16)
C86 C85 C90 C89 -0.7(13)
C66 C85 C90 C89 175.4(9)
C88 C89 C90 C85 1.4(15)
C47 N5 Ru2 C91 -26.1(9)
C50 N5 Ru2 C91 128.7(8)
C47 N5 Ru2 C92 -114.3(9)
C50 N5 Ru2 C92 40.6(8)
C47 N5 Ru2 N7 70.7(9)
C50 N5 Ru2 N7 -134.4(7)
C47 N5 Ru2 N6 153.1(9)
C50 N5 Ru2 N6 -52.1(7)
C60 N7 Ru2 C91 10.6(8)
C57 N7 Ru2 C91 -138.2(7)
C60 N7 Ru2 N5 -87.8(8)
C57 N7 Ru2 N5 123.4(7)
C60 N7 Ru2 N6 -166.5(8)
C57 N7 Ru2 N6 44.8(6)
C60 N7 Ru2 Cl2 99.4(7)
C57 N7 Ru2 Cl2 -49.3(6)
C55 N6 Ru2 C92 127.9(8)
C52 N6 Ru2 C92 -41.7(8)
C55 N6 Ru2 N5 -139.3(8)
C52 N6 Ru2 N5 51.1(7)
C55 N6 Ru2 N7 -47.7(7)
C52 N6 Ru2 N7 142.7(8)
C55 N6 Ru2 Cl2 38.0(7)
C52 N6 Ru2 Cl2 -131.5(7)
